data_2007201
loop_
_publ_author_name
'Ravichandran, S.'
'Dattagupta, J. K.'
'Chakrabarti, Chandana'

_publ_section_title
;
 <small>D</small>-Phenylglycine Hydrochloride
;
_journal_issue 4
_journal_name_full 'Acta Crystallographica Section C'
_journal_page_first 499
_journal_page_last 501
_journal_paper_doi 10.1107/S0108270197014674
_journal_volume 54
_journal_year 1998
_chemical_formula_iupac 'C8 H10 N O2 + , Cl -'
_chemical_formula_moiety 'C8 H10 Cl N O2'
_chemical_formula_sum 'C8 H10 Cl N O2'
_chemical_formula_weight 187.625
_chemical_name_common 'D-PHENYLGLYCINE HYDROCHLORIDE'
_chemical_name_systematic
;
D-\a-Aminophenyl acetic acid hydrochloride
;
_space_group_IT_number 19
_symmetry_cell_setting orthorhombic
_symmetry_space_group_name_Hall 'P 2ac 2ab'
_symmetry_space_group_name_H-M 'P 21 21 21'
_cell_angle_alpha 90.00
_cell_angle_beta 90.00
_cell_angle_gamma 90.00
_cell_formula_units_Z 4
_cell_length_a 5.4376(5)
_cell_length_b 7.2577(8)
_cell_length_c 22.773(2)
_cell_measurement_reflns_used 25
_cell_measurement_temperature 293(2)
_cell_measurement_theta_max 25
_cell_measurement_theta_min 3
_cell_volume 898.72(15)
_computing_cell_refinement 'CAD-4 software'
_computing_data_collection 'CAD-4 software (Enraf Nonius, 1989)'
_computing_data_reduction 'SDP (Enraf Nonius, 1985)'
_computing_molecular_graphics 'ORTEX2.1a (McArdle, 1993) '
_computing_publication_material SHELXL93
_computing_structure_refinement 'SHELXL93 (Sheldrick, 1993)'
_computing_structure_solution 'SHELXS86 (Sheldrick, 1985)'
_diffrn_ambient_temperature 293(2)
_diffrn_measurement_device CAD4
_diffrn_measurement_method \w/2\q
_diffrn_radiation_monochromator graphite
_diffrn_radiation_source 'fine-focus sealed tube'
_diffrn_radiation_type 'Mo K\a'
_diffrn_radiation_wavelength 0.71073
_diffrn_reflns_av_R_equivalents 0.0000
_diffrn_reflns_av_sigmaI/netI 0.0205
_diffrn_reflns_limit_h_max 6
_diffrn_reflns_limit_h_min 0
_diffrn_reflns_limit_k_max 8
_diffrn_reflns_limit_k_min 0
_diffrn_reflns_limit_l_max 27
_diffrn_reflns_limit_l_min 0
_diffrn_reflns_number 964
_diffrn_reflns_theta_max 25
_diffrn_reflns_theta_min 3
_diffrn_standards_decay_% 'not significant'
_diffrn_standards_interval_count 200
_diffrn_standards_interval_time 120
_diffrn_standards_number 3
_exptl_absorpt_coefficient_mu 0.383
_exptl_absorpt_correction_T_max 0.909
_exptl_absorpt_correction_T_min 0.784
_exptl_absorpt_correction_type 'empirical \y scan'
_exptl_absorpt_process_details '(North, Phillips & Mathews, 1968)'
_exptl_crystal_colour colourless
_exptl_crystal_density_diffrn 1.387
_exptl_crystal_density_meas 1.365
_exptl_crystal_density_method 'by flotation in benzene-bromoform mixture'
_exptl_crystal_description needle-shaped
_exptl_crystal_F_000 392
_exptl_crystal_size_max 0.45
_exptl_crystal_size_mid 0.30
_exptl_crystal_size_min 0.25
_refine_diff_density_max 0.255
_refine_diff_density_min -0.277
_refine_ls_abs_structure_details 'Flack (1983)'
_refine_ls_abs_structure_Flack -0.01(16)
_refine_ls_extinction_coef 0.027(6)
_refine_ls_extinction_method SHELXL93
_refine_ls_goodness_of_fit_all 0.768
_refine_ls_goodness_of_fit_obs 0.747
_refine_ls_hydrogen_treatment constr
_refine_ls_matrix_type full
_refine_ls_number_parameters 110
_refine_ls_number_reflns 961
_refine_ls_number_restraints 0
_refine_ls_restrained_S_all 0.838
_refine_ls_restrained_S_obs 0.747
_refine_ls_R_factor_all 0.045
_refine_ls_R_factor_obs .035
_refine_ls_shift/esd_max -0.001
_refine_ls_shift/esd_mean 0.000
_refine_ls_structure_factor_coef Fsqd
_refine_ls_weighting_details 'w = 1/[\s^2^(Fo^2^)+(0.1109P)^2^+0.8971P] where P = (Fo^2^+2Fc^2^)/3'
_refine_ls_weighting_scheme calc
_refine_ls_wR_factor_all 0.127
_refine_ls_wR_factor_obs .106
_reflns_number_observed 853
_reflns_number_total 964
_reflns_observed_criterion >2sigma(I)
_cod_data_source_file vj1074.cif
_cod_data_source_block TOZ
_cod_depositor_comments
;
The following automatic conversions were performed:

'_refine_ls_weighting_scheme' value 'calc w =
1/[\s^2^(Fo^2^)+(0.1109P)^2^+0.8971P] where P = (Fo^2^+2Fc^2^)/3' was
changed to 'calc'. New tag '_refine_ls_weighting_details' was
created. The value of the new tag was set to 'w =
1/[\s^2^(Fo^2^)+(0.1109P)^2^+0.8971P] where P = (Fo^2^+2Fc^2^)/3'.

Automatic conversion script
Id: cif_fix_values 3143 2015-03-26 13:38:13Z robertas 
;
_cod_database_code 2007201

loop_
_symmetry_equiv_pos_as_xyz
'x, y, z'
'-x+1/2, -y, z+1/2'
'x+1/2, -y+1/2, -z'
'-x, y+1/2, -z+1/2'

loop_
_atom_site_aniso_label
_atom_site_aniso_U_11
_atom_site_aniso_U_22
_atom_site_aniso_U_33
_atom_site_aniso_U_12
_atom_site_aniso_U_13
_atom_site_aniso_U_23
Cl .0357(5) .0350(5) .0400(5) -.0093(4) .0019(4) -.0013(4)
O1 .0258(13) .0403(14) .058(2) .0048(13) .0099(12) -.0011(14)
O2 .054(2) .0315(14) .070(2) .0105(14) .019(2) .0061(14)
N .0330(15) .0372(15) .0296(14) .008(2) .0041(12) .0049(12)
C1 .048(2) .031(2) .035(2) .009(2) .005(2) .0016(14)
C2 .037(2) .039(2) .040(2) .000(2) .012(2) .005(2)
C3 .0222(15) .035(2) .040(2) -.003(2) .0013(15) .002(2)
C4 .028(2) .0228(15) .035(2) .007(2) .001(2) .0034(13)
C5 .027(2) .032(2) .039(2) -.006(2) .0016(15) .000(2)
C6 .043(2) .031(2) .039(2) -.005(2) -.004(2) -.005(2)
C7 .0198(15) .0290(15) .033(2) .005(2) .0015(14) -.0003(13)
C8 .033(2) .031(2) .031(2) .009(2) -.0032(15) -.0053(14)

loop_
_atom_site_label
_atom_site_fract_x
_atom_site_fract_y
_atom_site_fract_z
_atom_site_U_iso_or_equiv
_atom_site_thermal_displace_type
_atom_site_calc_flag
_atom_site_refinement_flags
_atom_site_occupancy
_atom_site_disorder_group
_atom_site_type_symbol
Cl .2276(2) .83340(12) .18557(4) .0369(3) Uani d . 1 . Cl
O1 .6260(5) .8320(4) .30352(12) .0414(7) Uani d . 1 . O
O2 .3804(6) .6195(4) .34412(14) .0517(9) Uani d . 1 . O
H4 .4956(6) .5500(4) .33706(14) .062 Uiso calc R 1 . H
N .2608(6) 1.0866(4) .30195(12) .0333(7) Uani d . 1 . N
H8 .1387(6) 1.1656(4) .30868(12) .040 Uiso calc R 1 . H
H9 .2609(6) 1.0549(4) .26420(12) .040 Uiso calc R 1 . H
H10 .4036(6) 1.1395(4) .31093(12) .040 Uiso calc R 1 . H
C1 .2201(8) 1.0109(5) .5246(2) .0381(9) Uani d . 1 . C
H1 .2210(8) 1.0263(5) .5652(2) .046 Uiso calc R 1 . H
C2 .0274(7) .9189(5) .4980(2) .0385(9) Uani d . 1 . C
H2 -.1022(7) .8739(5) .5204(2) .046 Uiso calc R 1 . H
C3 .0281(6) .8940(5) .4374(2) .0323(8) Uani d . 1 . C
H3 -.1007(6) .8317(5) .4193(2) .039 Uiso calc R 1 . H
C4 .2201(6) .9619(4) .40430(15) .0283(7) Uani d . 1 . C
C5 .4112(7) 1.0557(5) .4312(2) .0324(8) Uani d . 1 . C
H5 .5400(7) 1.1026(5) .4089(2) .039 Uiso calc R 1 . H
C6 .4092(8) 1.0792(5) .4917(2) .0378(9) Uani d . 1 . C
H6 .5374(8) 1.1419(5) .5100(2) .045 Uiso calc R 1 . H
C7 .2259(6) .9188(5) .33889(14) .0274(7) Uani d . 1 . C
H7 .0704(6) .8599(5) .32788(14) .033 Uiso calc R 1 . H
C8 .4351(7) .7868(5) .32608(15) .0320(8) Uani d . 1 . C

loop_
_atom_type_symbol
_atom_type_description
_atom_type_scat_dispersion_real
_atom_type_scat_dispersion_imag
_atom_type_scat_source
C C 0.0033 0.0016 'International Tables Vol C Tables 4.2.6.8 and 6.1.1.4'
H H 0.0000 0.0000 'International Tables Vol C Tables 4.2.6.8 and 6.1.1.4'
O O 0.0106 0.0060 'International Tables Vol C Tables 4.2.6.8 and 6.1.1.4'
N N 0.0061 0.0033 'International Tables Vol C Tables 4.2.6.8 and 6.1.1.4'
Cl Cl 0.1484 0.1585 'International Tables Vol C Tables 4.2.6.8 and 6.1.1.4'

loop_
_geom_angle_atom_site_label_1
_geom_angle_atom_site_label_2
_geom_angle_atom_site_label_3
_geom_angle
C8 O2 H4 109.5(2)
C7 N H8 109.5(2)
C7 N H9 109.5(2)
H8 N H9 109.5
C7 N H10 109.5(2)
H8 N H10 109.5
H9 N H10 109.5
C6 C1 C2 120.3(3)
C6 C1 H1 119.8(2)
C2 C1 H1 119.8(2)
C1 C2 C3 119.7(3)
C1 C2 H2 120.1(2)
C3 C2 H2 120.1(2)
C4 C3 C2 119.9(3)
C4 C3 H3 120.1(2)
C2 C3 H3 120.1(2)
C5 C4 C3 120.1(3)
C5 C4 C7 121.2(3)
C3 C4 C7 118.5(3)
C6 C5 C4 119.6(3)
C6 C5 H5 120.2(2)
C4 C5 H5 120.2(2)
C1 C6 C5 120.4(4)
C1 C6 H6 119.8(2)
C5 C6 H6 119.8(2)
N C7 C8 108.2(3)
N C7 C4 112.7(3)
C8 C7 C4 109.5(3)
N C7 H7 108.8(2)
C8 C7 H7 108.8(2)
C4 C7 H7 108.8(2)
O1 C8 O2 125.4(4)
O1 C8 C7 123.8(3)
O2 C8 C7 110.7(3)

loop_
_geom_bond_atom_site_label_1
_geom_bond_atom_site_label_2
_geom_bond_site_symmetry_2
_geom_bond_distance
_geom_bond_publ_flag
O1 C8 . 1.203(5) ?
O2 C8 . 1.316(5) ?
O2 H4 . .82 ?
N C7 . 1.492(4) ?
N H8 . .89 ?
N H9 . .89 ?
N H10 . .89 ?
C1 C6 . 1.365(6) ?
C1 C2 . 1.383(6) ?
C1 H1 . .93 ?
C2 C3 . 1.390(5) ?
C2 H2 . .93 ?
C3 C4 . 1.379(5) ?
C3 H3 . .93 ?
C4 C5 . 1.385(5) ?
C4 C7 . 1.522(5) ?
C5 C6 . 1.389(5) ?
C5 H5 . .93 ?
C6 H6 . .93 ?
C7 C8 . 1.516(5) ?
C7 H7 . .98 ?

loop_
_geom_hbond_atom_site_label_D
_geom_hbond_atom_site_label_H
_geom_hbond_atom_site_label_A
_geom_hbond_site_symmetry_A
_geom_hbond_distance_HA
_geom_hbond_distance_DA
_geom_hbond_angle_DHA
N H9 Cl 1_555 2.41 3.230(3) 152
O2 H4 Cl 4_645 2.23 3.051(3) 172
N H8 Cl 4_555 2.33 3.216(3) 168
N H10 Cl 4_655 2.45 3.321(3) 165
N H9 O1 4_655 2.60 3.053(4) 111

loop_
_geom_torsion_atom_site_label_1
_geom_torsion_atom_site_label_2
_geom_torsion_atom_site_label_3
_geom_torsion_atom_site_label_4
_geom_torsion
C6 C1 C2 C3 0.8(6)
C1 C2 C3 C4 -0.3(5)
C2 C3 C4 C5 -0.4(5)
C2 C3 C4 C7 175.1(3)
C3 C4 C5 C6 0.6(5)
C7 C4 C5 C6 -174.7(3)
C2 C1 C6 C5 -0.6(6)
C4 C5 C6 C1 -0.1(6)
C5 C4 C7 N -55.4(4)
C3 C4 C7 N 129.2(3)
C5 C4 C7 C8 65.0(4)
C3 C4 C7 C8 -110.4(3)
N C7 C8 O1 18.9(5)
C4 C7 C8 O1 -104.3(4)
N C7 C8 O2 -162.5(3)
C4 C7 C8 O2 74.3(4)

loop_
_cod_related_entry_id
_cod_related_entry_database
_cod_related_entry_code
1 ChemSpider 9140469
